data_1505532
loop_
_publ_author_name
'Cao, Chun-Li'
'Sun, Xiu-Li'
'Kang, Yan-Biao'
'Tang, Yong'

_publ_section_title
;
 Enantioselective formal [3+3] annulation for the direct construction of
 bicyclic skeletons with four stereogenic centers.
;
_journal_issue 21
_journal_name_full 'Organic letters'
_journal_page_first 4151
_journal_page_last 4154
_journal_paper_doi 10.1021/ol701669b
_journal_volume 9
_journal_year 2007
_chemical_formula_sum 'C17 H20 O5'
_chemical_formula_weight 304.33
_chemical_name_systematic
; 
 ? 
;
_space_group_IT_number 14
_symmetry_cell_setting monoclinic
_symmetry_space_group_name_Hall '-P 2yn'
_symmetry_space_group_name_H-M 'P 1 21/n 1'
_atom_sites_solution_hydrogens geom
_atom_sites_solution_primary direct
_atom_sites_solution_secondary difmap
_audit_creation_method SHELXL-97
_cell_angle_alpha 90.00
_cell_angle_beta 100.003(2)
_cell_angle_gamma 90.00
_cell_formula_units_Z 4
_cell_length_a 6.6196(10)
_cell_length_b 20.669(3)
_cell_length_c 11.6156(17)
_cell_measurement_reflns_used 1945
_cell_measurement_temperature 293(2)
_cell_measurement_theta_max 47.612
_cell_measurement_theta_min 5.312
_cell_volume 1565.1(4)
_computing_cell_refinement 'Bruker SMART'
_computing_data_collection 'Bruker SMART'
_computing_data_reduction 'Bruker SHELXTL'
_computing_molecular_graphics 'Bruker SHELXTL'
_computing_publication_material 'Bruker SHELXTL'
_computing_structure_refinement 'SHELXL-97 (Sheldrick, 1997)'
_computing_structure_solution 'SHELXS-97 (Sheldrick, 1990)'
_diffrn_ambient_temperature 293(2)
_diffrn_measured_fraction_theta_full 0.997
_diffrn_measured_fraction_theta_max 0.997
_diffrn_measurement_device_type 'CCD area detector'
_diffrn_measurement_method 'phi and omega scans'
_diffrn_radiation_monochromator graphite
_diffrn_radiation_source 'fine-focus sealed tube'
_diffrn_radiation_type MoK\a
_diffrn_radiation_wavelength 0.71073
_diffrn_reflns_av_R_equivalents 0.0719
_diffrn_reflns_av_sigmaI/netI 0.0654
_diffrn_reflns_limit_h_max 7
_diffrn_reflns_limit_h_min -8
_diffrn_reflns_limit_k_max 26
_diffrn_reflns_limit_k_min -14
_diffrn_reflns_limit_l_max 14
_diffrn_reflns_limit_l_min -12
_diffrn_reflns_number 9013
_diffrn_reflns_theta_full 26.99
_diffrn_reflns_theta_max 26.99
_diffrn_reflns_theta_min 1.97
_exptl_absorpt_coefficient_mu 0.095
_exptl_absorpt_correction_T_max 1.00000
_exptl_absorpt_correction_T_min 0.75664
_exptl_absorpt_correction_type empirical
_exptl_absorpt_process_details sadabs
_exptl_crystal_colour colorless
_exptl_crystal_density_diffrn 1.292
_exptl_crystal_density_method 'not measured'
_exptl_crystal_description prismatic
_exptl_crystal_F_000 648
_exptl_crystal_size_max 0.460
_exptl_crystal_size_mid 0.231
_exptl_crystal_size_min 0.191
_refine_diff_density_max 0.251
_refine_diff_density_min -0.166
_refine_diff_density_rms 0.045
_refine_ls_extinction_method none
_refine_ls_goodness_of_fit_ref 0.878
_refine_ls_hydrogen_treatment constr
_refine_ls_matrix_type full
_refine_ls_number_parameters 201
_refine_ls_number_reflns 3419
_refine_ls_number_restraints 0
_refine_ls_restrained_S_all 0.878
_refine_ls_R_factor_all 0.0799
_refine_ls_R_factor_gt 0.0494
_refine_ls_shift/su_max 0.024
_refine_ls_shift/su_mean 0.001
_refine_ls_structure_factor_coef Fsqd
_refine_ls_weighting_details 'calc w=1/[\s^2^(Fo^2^)+(0.0495P)^2^+0.0000P] where P=(Fo^2^+2Fc^2^)/3'
_refine_ls_weighting_scheme calc
_refine_ls_wR_factor_gt 0.1037
_refine_ls_wR_factor_ref 0.1117
_reflns_number_gt 2037
_reflns_number_total 3419
_reflns_threshold_expression >2sigma(I)
_cod_data_source_file ol701669b-file005.cif
_cod_data_source_block cd27311
_cod_depositor_comments
;
The following automatic conversions were performed:

'_symmetry_cell_setting' value 'Monoclinic' changed to 'monoclinic'
according to /home/saulius/struct/CIF-dictionaries/cif_core.dic
dictionary named 'cif_core.dic' version 2.4.1 from 2010-06-29.

Automatic conversion script
Id: cif_fix_values 1715 2011-07-08 13:25:40Z adriana 
;
_cod_original_sg_symbol_H-M P2(1)/n
_cod_database_code 1505532

loop_
_symmetry_equiv_pos_as_xyz
'x, y, z'
'-x+1/2, y+1/2, -z+1/2'
'-x, -y, -z'
'x-1/2, -y-1/2, z-1/2'

loop_
_atom_site_label
_atom_site_type_symbol
_atom_site_fract_x
_atom_site_fract_y
_atom_site_fract_z
_atom_site_U_iso_or_equiv
_atom_site_adp_type
_atom_site_occupancy
_atom_site_symmetry_multiplicity
_atom_site_calc_flag
_atom_site_refinement_flags
O1 O -0.1107(2) 0.05396(6) 0.32566(13) 0.0679(4) Uani 1 1 d .
O2 O -0.03138(17) 0.15561(5) 0.32121(11) 0.0462(3) Uani 1 1 d .
O3 O 0.04528(18) 0.07819(5) 0.62813(12) 0.0543(4) Uani 1 1 d .
H3 H 0.0958 0.0421 0.6411 0.081 Uiso 1 1 calc R
O4 O 0.4852(2) 0.17128(6) 0.66556(12) 0.0618(4) Uani 1 1 d .
O5 O 0.45244(18) 0.06577(5) 0.69464(11) 0.0513(3) Uani 1 1 d .
C1 C 0.0105(3) 0.09578(8) 0.36280(15) 0.0441(4) Uani 1 1 d .
C2 C 0.1991(2) 0.08339(7) 0.45385(15) 0.0404(4) Uani 1 1 d .
H2 H 0.1945 0.0370 0.4703 0.048 Uiso 1 1 calc R
C3 C 0.1760(2) 0.11681(7) 0.57104(15) 0.0396(4) Uani 1 1 d .
C4 C 0.0671(3) 0.18245(7) 0.55923(15) 0.0452(4) Uani 1 1 d .
H4A H 0.0836 0.2016 0.6365 0.054 Uiso 1 1 calc R
H4B H -0.0783 0.1745 0.5342 0.054 Uiso 1 1 calc R
C5 C 0.1331(3) 0.23308(7) 0.47633(15) 0.0411(4) Uani 1 1 d .
H5 H 0.2794 0.2416 0.5032 0.049 Uiso 1 1 calc R
C6 C 0.1080(3) 0.21084(7) 0.34822(15) 0.0424(4) Uani 1 1 d .
H6 H 0.0397 0.2469 0.3022 0.051 Uiso 1 1 calc R
C7 C 0.3062(3) 0.20048(8) 0.30254(16) 0.0511(5) Uani 1 1 d .
H7A H 0.3646 0.2425 0.2905 0.061 Uiso 1 1 calc R
H7B H 0.2743 0.1795 0.2269 0.061 Uiso 1 1 calc R
C8 C 0.4678(3) 0.16054(8) 0.38013(17) 0.0509(5) Uani 1 1 d .
H8A H 0.5881 0.1576 0.3432 0.061 Uiso 1 1 calc R
H8B H 0.5077 0.1830 0.4538 0.061 Uiso 1 1 calc R
C9 C 0.4001(3) 0.09274(8) 0.40506(16) 0.0486(5) Uani 1 1 d .
H9A H 0.5100 0.0731 0.4600 0.058 Uiso 1 1 calc R
H9B H 0.3874 0.0683 0.3329 0.058 Uiso 1 1 calc R
C10 C 0.3872(3) 0.12257(8) 0.64857(15) 0.0416(4) Uani 1 1 d .
C11 C 0.6486(3) 0.06671(9) 0.77205(17) 0.0586(5) Uani 1 1 d .
H11A H 0.7524 0.0816 0.7301 0.088 Uiso 1 1 calc R
H11B H 0.6819 0.0238 0.8011 0.088 Uiso 1 1 calc R
H11C H 0.6416 0.0953 0.8364 0.088 Uiso 1 1 calc R
C12 C 0.0184(3) 0.29591(7) 0.48991(15) 0.0412(4) Uani 1 1 d .
C13 C -0.1804(3) 0.30562(9) 0.43325(18) 0.0553(5) Uani 1 1 d .
H13 H -0.2476 0.2731 0.3860 0.066 Uiso 1 1 calc R
C14 C -0.2811(3) 0.36327(10) 0.4461(2) 0.0699(6) Uani 1 1 d .
H14 H -0.4148 0.3694 0.4071 0.084 Uiso 1 1 calc R
C15 C -0.1842(4) 0.41114(10) 0.5159(2) 0.0722(6) Uani 1 1 d .
H15 H -0.2517 0.4500 0.5236 0.087 Uiso 1 1 calc R
C16 C 0.0107(3) 0.40228(9) 0.57439(18) 0.0633(6) Uani 1 1 d .
H16 H 0.0752 0.4346 0.6232 0.076 Uiso 1 1 calc R
C17 C 0.1127(3) 0.34487(8) 0.56089(16) 0.0508(5) Uani 1 1 d .
H17 H 0.2464 0.3392 0.6001 0.061 Uiso 1 1 calc R

loop_
_atom_site_aniso_label
_atom_site_aniso_U_11
_atom_site_aniso_U_22
_atom_site_aniso_U_33
_atom_site_aniso_U_23
_atom_site_aniso_U_13
_atom_site_aniso_U_12
O1 0.0618(9) 0.0429(8) 0.0898(11) 0.0011(7) -0.0125(8) -0.0138(7)
O2 0.0445(7) 0.0362(7) 0.0560(8) 0.0030(5) 0.0037(6) 0.0003(5)
O3 0.0528(7) 0.0429(7) 0.0729(9) 0.0157(7) 0.0265(7) 0.0021(6)
O4 0.0724(9) 0.0374(7) 0.0695(10) -0.0042(6) -0.0043(7) -0.0102(6)
O5 0.0524(8) 0.0369(7) 0.0613(8) 0.0047(6) 0.0007(6) 0.0010(5)
C1 0.0437(10) 0.0359(10) 0.0529(11) -0.0018(8) 0.0090(9) -0.0023(8)
C2 0.0417(9) 0.0292(9) 0.0506(11) -0.0010(7) 0.0088(8) 0.0010(7)
C3 0.0431(10) 0.0315(9) 0.0468(11) 0.0047(7) 0.0150(8) 0.0003(7)
C4 0.0521(10) 0.0379(10) 0.0487(11) 0.0043(8) 0.0176(9) 0.0093(8)
C5 0.0438(9) 0.0324(9) 0.0489(11) 0.0010(7) 0.0127(8) 0.0024(7)
C6 0.0495(10) 0.0300(9) 0.0493(11) 0.0031(7) 0.0133(8) -0.0021(7)
C7 0.0587(12) 0.0480(11) 0.0520(12) -0.0016(9) 0.0247(10) -0.0072(9)
C8 0.0434(10) 0.0548(12) 0.0596(13) -0.0072(9) 0.0229(9) -0.0019(8)
C9 0.0477(10) 0.0480(11) 0.0521(11) -0.0060(9) 0.0139(9) 0.0086(8)
C10 0.0549(11) 0.0325(9) 0.0397(10) -0.0018(8) 0.0152(8) 0.0007(8)
C11 0.0577(12) 0.0593(13) 0.0552(13) 0.0036(9) -0.0004(10) 0.0066(9)
C12 0.0494(10) 0.0332(9) 0.0428(10) 0.0030(7) 0.0130(8) 0.0034(8)
C13 0.0539(12) 0.0439(11) 0.0674(14) -0.0045(9) 0.0088(10) 0.0074(9)
C14 0.0644(13) 0.0643(14) 0.0786(16) -0.0019(12) 0.0058(12) 0.0247(11)
C15 0.0978(18) 0.0470(13) 0.0734(16) -0.0036(11) 0.0194(14) 0.0257(12)
C16 0.0915(16) 0.0388(11) 0.0613(14) -0.0091(9) 0.0179(12) 0.0028(11)
C17 0.0615(12) 0.0430(11) 0.0485(11) 0.0003(8) 0.0114(9) -0.0003(9)

loop_
_atom_type_symbol
_atom_type_description
_atom_type_scat_dispersion_real
_atom_type_scat_dispersion_imag
_atom_type_scat_source
C C 0.0033 0.0016 'International Tables Vol C Tables 4.2.6.8 and 6.1.1.4'
H H 0.0000 0.0000 'International Tables Vol C Tables 4.2.6.8 and 6.1.1.4'
O O 0.0106 0.0060 'International Tables Vol C Tables 4.2.6.8 and 6.1.1.4'

loop_
_geom_angle_atom_site_label_1
_geom_angle_atom_site_label_2
_geom_angle_atom_site_label_3
_geom_angle
C1 O2 C6 123.96(13)
C3 O3 H3 109.5
C10 O5 C11 115.61(13)
O1 C1 O2 116.72(16)
O1 C1 C2 123.07(16)
O2 C1 C2 120.19(14)
C1 C2 C9 112.41(14)
C1 C2 C3 109.99(12)
C9 C2 C3 119.09(14)
C1 C2 H2 104.6
C9 C2 H2 104.6
C3 C2 H2 104.6
O3 C3 C10 109.67(13)
O3 C3 C4 102.92(12)
C10 C3 C4 110.58(13)
O3 C3 C2 108.57(13)
C10 C3 C2 109.31(12)
C4 C3 C2 115.51(13)
C3 C4 C5 118.61(13)
C3 C4 H4A 107.7
C5 C4 H4A 107.7
C3 C4 H4B 107.7
C5 C4 H4B 107.7
H4A C4 H4B 107.1
C12 C5 C4 108.29(13)
C12 C5 C6 112.45(14)
C4 C5 C6 114.08(13)
C12 C5 H5 107.2
C4 C5 H5 107.2
C6 C5 H5 107.2
O2 C6 C7 111.48(13)
O2 C6 C5 113.44(13)
C7 C6 C5 115.24(15)
O2 C6 H6 105.2
C7 C6 H6 105.2
C5 C6 H6 105.2
C6 C7 C8 115.68(15)
C6 C7 H7A 108.4
C8 C7 H7A 108.4
C6 C7 H7B 108.4
C8 C7 H7B 108.4
H7A C7 H7B 107.4
C9 C8 C7 114.55(14)
C9 C8 H8A 108.6
C7 C8 H8A 108.6
C9 C8 H8B 108.6
C7 C8 H8B 108.6
H8A C8 H8B 107.6
C8 C9 C2 119.20(14)
C8 C9 H9A 107.5
C2 C9 H9A 107.5
C8 C9 H9B 107.5
C2 C9 H9B 107.5
H9A C9 H9B 107.0
O4 C10 O5 123.20(17)
O4 C10 C3 125.23(15)
O5 C10 C3 111.57(14)
O5 C11 H11A 109.5
O5 C11 H11B 109.5
H11A C11 H11B 109.5
O5 C11 H11C 109.5
H11A C11 H11C 109.5
H11B C11 H11C 109.5
C13 C12 C17 118.16(16)
C13 C12 C5 121.66(15)
C17 C12 C5 120.18(16)
C12 C13 C14 120.68(18)
C12 C13 H13 119.7
C14 C13 H13 119.7
C15 C14 C13 120.1(2)
C15 C14 H14 120.0
C13 C14 H14 120.0
C16 C15 C14 120.32(19)
C16 C15 H15 119.8
C14 C15 H15 119.8
C15 C16 C17 119.74(19)
C15 C16 H16 120.1
C17 C16 H16 120.1
C12 C17 C16 120.98(19)
C12 C17 H17 119.5
C16 C17 H17 119.5

loop_
_geom_bond_atom_site_label_1
_geom_bond_atom_site_label_2
_geom_bond_distance
O1 C1 1.2066(19)
O2 C1 1.3390(19)
O2 C6 1.4669(18)
O3 C3 1.4232(18)
O3 H3 0.8200
O4 C10 1.1954(19)
O5 C10 1.3306(19)
O5 C11 1.445(2)
C1 C2 1.511(2)
C2 C9 1.546(2)
C2 C3 1.557(2)
C2 H2 0.9800
C3 C10 1.530(2)
C3 C4 1.531(2)
C4 C5 1.536(2)
C4 H4A 0.9700
C4 H4B 0.9700
C5 C12 1.526(2)
C5 C6 1.539(2)
C5 H5 0.9800
C6 C7 1.514(2)
C6 H6 0.9800
C7 C8 1.517(2)
C7 H7A 0.9700
C7 H7B 0.9700
C8 C9 1.514(2)
C8 H8A 0.9700
C8 H8B 0.9700
C9 H9A 0.9700
C9 H9B 0.9700
C11 H11A 0.9600
C11 H11B 0.9600
C11 H11C 0.9600
C12 C13 1.380(2)
C12 C17 1.384(2)
C13 C14 1.386(2)
C13 H13 0.9300
C14 C15 1.367(3)
C14 H14 0.9300
C15 C16 1.362(3)
C15 H15 0.9300
C16 C17 1.387(2)
C16 H16 0.9300
C17 H17 0.9300

loop_
_geom_hbond_atom_site_label_D
_geom_hbond_atom_site_label_H
_geom_hbond_atom_site_label_A
_geom_hbond_distance_DH
_geom_hbond_distance_HA
_geom_hbond_distance_DA
_geom_hbond_angle_DHA
_geom_hbond_site_symmetry_A
O3 H3 O1 0.82 2.02 2.8025(17) 158.8 3_556

loop_
_geom_torsion_atom_site_label_1
_geom_torsion_atom_site_label_2
_geom_torsion_atom_site_label_3
_geom_torsion_atom_site_label_4
_geom_torsion
C6 O2 C1 O1 -174.04(15)
C6 O2 C1 C2 7.3(2)
O1 C1 C2 C9 113.68(19)
O2 C1 C2 C9 -67.78(19)
O1 C1 C2 C3 -111.10(18)
O2 C1 C2 C3 67.43(18)
C1 C2 C3 O3 78.13(16)
C9 C2 C3 O3 -150.06(14)
C1 C2 C3 C10 -162.26(13)
C9 C2 C3 C10 -30.45(19)
C1 C2 C3 C4 -36.82(18)
C9 C2 C3 C4 95.00(18)
O3 C3 C4 C5 -165.77(15)
C10 C3 C4 C5 77.16(19)
C2 C3 C4 C5 -47.6(2)
C3 C4 C5 C12 -174.17(15)
C3 C4 C5 C6 59.8(2)
C1 O2 C6 C7 63.3(2)
C1 O2 C6 C5 -68.73(19)
C12 C5 C6 O2 -105.49(15)
C4 C5 C6 O2 18.32(19)
C12 C5 C6 C7 124.30(15)
C4 C5 C6 C7 -111.88(16)
O2 C6 C7 C8 -82.96(19)
C5 C6 C7 C8 48.2(2)
C6 C7 C8 C9 59.2(2)
C7 C8 C9 C2 -52.8(2)
C1 C2 C9 C8 72.7(2)
C3 C2 C9 C8 -58.1(2)
C11 O5 C10 O4 2.6(2)
C11 O5 C10 C3 -178.32(14)
O3 C3 C10 O4 -136.49(17)
C4 C3 C10 O4 -23.7(2)
C2 C3 C10 O4 104.59(19)
O3 C3 C10 O5 44.50(17)
C4 C3 C10 O5 157.32(13)
C2 C3 C10 O5 -74.43(16)
C4 C5 C12 C13 -81.6(2)
C6 C5 C12 C13 45.4(2)
C4 C5 C12 C17 98.06(18)
C6 C5 C12 C17 -134.97(16)
C17 C12 C13 C14 0.9(3)
C5 C12 C13 C14 -179.46(17)
C12 C13 C14 C15 -0.4(3)
C13 C14 C15 C16 -0.8(3)
C14 C15 C16 C17 1.4(3)
C13 C12 C17 C16 -0.3(3)
C5 C12 C17 C16 -179.94(16)
C15 C16 C17 C12 -0.8(3)
